data_4063549
loop_
_publ_author_name
'Takada, Ryoichi'
'Hirotsu, Masakazu'
'Nishioka, Takanori'
'Hashimoto, Hideki'
'Kinoshita, Isamu'

_publ_section_title
;
 Sulfur-Bridged Ta--M (M = Mo, Cr) Multinuclear Complexes Bearing a
 Four-Electron-Reduced Dinitrogen Ligand
;
_journal_issue 16
_journal_name_full Organometallics
_journal_page_first 4232
_journal_paper_doi 10.1021/om200596v
_journal_volume 30
_journal_year 2011
_chemical_formula_moiety 'C62 H64 Cr2 N2 O8 S4 Ta2 '
_chemical_formula_sum 'C62 H64 Cr2 N2 O8 S4 Ta2'
_chemical_formula_weight 1559.32
_space_group_IT_number 2
_symmetry_cell_setting triclinic
_symmetry_Int_Tables_number 2
_symmetry_space_group_name_Hall '-P 1'
_symmetry_space_group_name_H-M 'P -1'
_audit_creation_date 2010-09-23
_audit_creation_method 'by CrystalStructure 3.8'
_cell_angle_alpha 112.9333(10)
_cell_angle_beta 110.0577(7)
_cell_angle_gamma 101.5447(13)
_cell_formula_units_Z 1
_cell_length_a 12.0474(10)
_cell_length_b 12.0476(10)
_cell_length_c 13.1510(11)
_cell_measurement_reflns_used 6814
_cell_measurement_temperature 193.1
_cell_measurement_theta_max 27.5
_cell_measurement_theta_min 4.3
_cell_volume 1523.4(2)
_computing_cell_refinement CrystalClear
_computing_data_collection CrystalClear
_computing_data_reduction CrystalStructure
_computing_publication_material 'CrystalStructure 3.8'
_computing_structure_refinement SHELXL
_computing_structure_solution SIR92
_diffrn_ambient_temperature 193.1
_diffrn_detector_area_resol_mean 7.31
_diffrn_measured_fraction_theta_full 0.944
_diffrn_measured_fraction_theta_max 0.927
_diffrn_measurement_device_type 'Rigaku Mercury'
_diffrn_measurement_method \w
_diffrn_radiation_type 'Mo K\a'
_diffrn_radiation_wavelength 0.71075
_diffrn_reflns_av_R_equivalents 0.0211
_diffrn_reflns_limit_h_max 15
_diffrn_reflns_limit_h_min -14
_diffrn_reflns_limit_k_max 13
_diffrn_reflns_limit_k_min -15
_diffrn_reflns_limit_l_max 16
_diffrn_reflns_limit_l_min -15
_diffrn_reflns_number 14657
_diffrn_reflns_theta_full 25.00
_diffrn_reflns_theta_max 27.48
_exptl_absorpt_coefficient_mu 4.113
_exptl_absorpt_correction_T_max 0.7082
_exptl_absorpt_correction_T_min 0.4930
_exptl_absorpt_correction_type multi-scan
_exptl_absorpt_process_details 'Jacobson, R. (1998) Private communication'
_exptl_crystal_colour red
_exptl_crystal_density_diffrn 1.700
_exptl_crystal_density_method 'not measured'
_exptl_crystal_description prism
_exptl_crystal_F_000 772.00
_exptl_crystal_size_max 0.20
_exptl_crystal_size_mid 0.14
_exptl_crystal_size_min 0.09
_refine_diff_density_max 1.429
_refine_diff_density_min -0.843
_refine_ls_extinction_method none
_refine_ls_goodness_of_fit_ref 1.056
_refine_ls_hydrogen_treatment constr
_refine_ls_number_parameters 362
_refine_ls_number_reflns 6467
_refine_ls_R_factor_all 0.0302
_refine_ls_R_factor_gt 0.0267
_refine_ls_shift/su_max 0.0010
_refine_ls_structure_factor_coef Fsqd
_refine_ls_weighting_details 'w = 1/[\s^2^(Fo^2^)+(0.0276P)^2^+1.0638P] where P=(Fo^2^+2Fc^2^)/3'
_refine_ls_weighting_scheme calc
_refine_ls_wR_factor_gt 0.0562
_refine_ls_wR_factor_ref 0.0581
_reflns_number_gt 5931
_reflns_number_total 6467
_reflns_threshold_expression F^2^>2.0\s(F^2^)
_cod_data_source_file om200596v_si_002.cif
_cod_data_source_block 3
_cod_original_formula_sum 'C62 H64 Cr2 N2 O8 S4 Ta2 '
_cod_database_code 4063549

loop_
_symmetry_equiv_pos_site_id
_symmetry_equiv_pos_as_xyz
1 +X,+Y,+Z
2 -X,-Y,-Z

loop_
_atom_site_label
_atom_site_type_symbol
_atom_site_fract_x
_atom_site_fract_y
_atom_site_fract_z
_atom_site_U_iso_or_equiv
_atom_site_adp_type
_atom_site_occupancy
_atom_site_symmetry_multiplicity
_atom_site_calc_flag
_atom_site_refinement_flags
Ta(1) Ta 0.863925(12) 0.127524(10) -0.008578(11) 0.01766(4) Uani 1.00 1 d .
Cr(1) Cr 0.88799(5) 0.34835(5) 0.23639(5) 0.02240(12) Uani 1.00 1 d .
S(1) S 0.99555(8) 0.35965(7) 0.11170(7) 0.02321(16) Uani 1.00 1 d .
S(2) S 0.75209(8) 0.11613(7) 0.11181(7) 0.02334(16) Uani 1.00 1 d .
O(1) O 0.6820(3) 0.4252(3) 0.1068(2) 0.0678(10) Uani 1.00 1 d .
O(2) O 1.1010(2) 0.3238(2) 0.4249(2) 0.0370(6) Uani 1.00 1 d .
O(3) O 1.0333(2) 0.6396(2) 0.3936(2) 0.0487(7) Uani 1.00 1 d .
O(4) O 0.7540(2) 0.3603(2) 0.3931(2) 0.0486(7) Uani 1.00 1 d .
N(1) N 0.9700(2) 0.0389(2) 0.0090(2) 0.0188(5) Uani 1.00 1 d .
C(1) C 0.7740(3) -0.0030(3) -0.2284(3) 0.0367(9) Uani 1.00 1 d .
C(2) C 0.8211(3) 0.1287(3) -0.1998(3) 0.0337(8) Uani 1.00 1 d .
C(3) C 0.7426(3) 0.1887(3) -0.1602(3) 0.0286(7) Uani 1.00 1 d .
C(4) C 0.6507(3) 0.0974(3) -0.1602(3) 0.0273(7) Uani 1.00 1 d .
C(5) C 0.6720(3) -0.0206(3) -0.1996(3) 0.0330(8) Uani 1.00 1 d .
C(6) C 0.8212(5) -0.1056(4) -0.2835(3) 0.0668(16) Uani 1.00 1 d .
C(7) C 0.9237(4) 0.1897(6) -0.2240(4) 0.0748(17) Uani 1.00 1 d .
C(8) C 0.7487(4) 0.3226(3) -0.1386(4) 0.0571(13) Uani 1.00 1 d .
C(9) C 0.5394(4) 0.1127(5) -0.1378(4) 0.0559(12) Uani 1.00 1 d .
C(10) C 0.5866(5) -0.1482(4) -0.2236(4) 0.0751(18) Uani 1.00 1 d .
C(11) C 1.1647(3) 0.4009(2) 0.1884(3) 0.0247(7) Uani 1.00 1 d .
C(12) C 1.2254(3) 0.3646(3) 0.1164(3) 0.0355(8) Uani 1.00 1 d .
C(13) C 1.3580(3) 0.4103(3) 0.1709(3) 0.0381(9) Uani 1.00 1 d .
C(14) C 1.4329(3) 0.4907(3) 0.2985(3) 0.0342(8) Uani 1.00 1 d .
C(15) C 1.3706(3) 0.5251(3) 0.3697(3) 0.0372(8) Uani 1.00 1 d .
C(16) C 1.2387(3) 0.4832(3) 0.3167(3) 0.0326(8) Uani 1.00 1 d .
C(17) C 1.5765(4) 0.5390(4) 0.3580(4) 0.0543(11) Uani 1.00 1 d .
C(18) C 0.7874(3) 0.0237(3) 0.1887(3) 0.0239(6) Uani 1.00 1 d .
C(19) C 0.7514(3) -0.1091(3) 0.1161(3) 0.0341(8) Uani 1.00 1 d .
C(20) C 0.7610(4) -0.1866(3) 0.1712(3) 0.0387(9) Uani 1.00 1 d .
C(21) C 0.8079(3) -0.1343(3) 0.2985(3) 0.0351(8) Uani 1.00 1 d .
C(22) C 0.8445(3) -0.0010(3) 0.3695(3) 0.0367(8) Uani 1.00 1 d .
C(23) C 0.8331(3) 0.0779(3) 0.3161(3) 0.0329(8) Uani 1.00 1 d .
C(24) C 0.8186(5) -0.2194(4) 0.3573(4) 0.0561(12) Uani 1.00 1 d .
C(25) C 0.7575(4) 0.3882(3) 0.1461(3) 0.0379(9) Uani 1.00 1 d .
C(26) C 1.0220(3) 0.3269(2) 0.3489(3) 0.0244(7) Uani 1.00 1 d .
C(27) C 0.9782(3) 0.5279(3) 0.3336(3) 0.0324(8) Uani 1.00 1 d .
C(28) C 0.8064(3) 0.3551(3) 0.3340(3) 0.0331(8) Uani 1.00 1 d .
C(29) C 0.5896(5) -0.0324(6) 0.4684(4) 0.0671(14) Uani 1.00 1 d .
C(30) C 0.5890(5) 0.0885(5) 0.5002(5) 0.0709(15) Uani 1.00 1 d .
C(31) C 0.4995(5) 0.1210(4) 0.5312(4) 0.0668(15) Uani 1.00 1 d .
H(6A) H 0.8928 -0.0672 -0.2946 0.080 Uiso 1.00 1 c R
H(6B) H 0.7517 -0.1766 -0.3646 0.080 Uiso 1.00 1 c R
H(6C) H 0.8499 -0.1401 -0.2273 0.080 Uiso 1.00 1 c R
H(7A) H 0.9380 0.2820 -0.1948 0.090 Uiso 1.00 1 c R
H(7B) H 0.8967 0.1443 -0.3137 0.090 Uiso 1.00 1 c R
H(7C) H 1.0033 0.1824 -0.1792 0.090 Uiso 1.00 1 c R
H(8A) H 0.8230 0.3660 -0.1437 0.069 Uiso 1.00 1 c R
H(8B) H 0.7568 0.3744 -0.0557 0.069 Uiso 1.00 1 c R
H(8C) H 0.6703 0.3145 -0.2023 0.069 Uiso 1.00 1 c R
H(9A) H 0.4909 0.0329 -0.1435 0.067 Uiso 1.00 1 c R
H(9B) H 0.4837 0.1282 -0.2008 0.067 Uiso 1.00 1 c R
H(9C) H 0.5709 0.1870 -0.0545 0.067 Uiso 1.00 1 c R
H(10A) H 0.5234 -0.1333 -0.1945 0.090 Uiso 1.00 1 c R
H(10B) H 0.6388 -0.1828 -0.1787 0.090 Uiso 1.00 1 c R
H(10C) H 0.5423 -0.2111 -0.3133 0.090 Uiso 1.00 1 c R
H(12) H 1.1759 0.3078 0.0288 0.043 Uiso 1.00 1 c R
H(13) H 1.3981 0.3860 0.1196 0.046 Uiso 1.00 1 c R
H(15) H 1.4200 0.5793 0.4577 0.045 Uiso 1.00 1 c R
H(16) H 1.1988 0.5103 0.3677 0.039 Uiso 1.00 1 c R
H(17A) H 1.6030 0.5050 0.2933 0.065 Uiso 1.00 1 c R
H(17B) H 1.6071 0.5088 0.4176 0.065 Uiso 1.00 1 c R
H(17C) H 1.6130 0.6347 0.4018 0.065 Uiso 1.00 1 c R
H(19) H 0.7201 -0.1474 0.0284 0.041 Uiso 1.00 1 c R
H(20) H 0.7346 -0.2780 0.1199 0.046 Uiso 1.00 1 c R
H(22) H 0.8785 0.0377 0.4575 0.044 Uiso 1.00 1 c R
H(23) H 0.8567 0.1689 0.3669 0.039 Uiso 1.00 1 c R
H(24A) H 0.7878 -0.3104 0.2922 0.067 Uiso 1.00 1 c R
H(24B) H 0.7666 -0.2124 0.4010 0.067 Uiso 1.00 1 c R
H(24C) H 0.9083 -0.1907 0.4168 0.067 Uiso 1.00 1 c R
H(29) H 0.6520 -0.0553 0.4458 0.080 Uiso 1.00 1 c R
H(30) H 0.6518 0.1510 0.5008 0.085 Uiso 1.00 1 c R
H(31) H 0.4990 0.2058 0.5526 0.080 Uiso 1.00 1 c R

loop_
_atom_site_aniso_label
_atom_site_aniso_U_11
_atom_site_aniso_U_22
_atom_site_aniso_U_33
_atom_site_aniso_U_12
_atom_site_aniso_U_13
_atom_site_aniso_U_23
Ta(1) 0.01787(8) 0.01871(7) 0.01549(7) 0.00878(5) 0.00628(5) 0.00816(6)
Cr(1) 0.0250(2) 0.0222(2) 0.0197(2) 0.0128(2) 0.0100(2) 0.0087(2)
S(1) 0.0245(4) 0.0206(3) 0.0217(3) 0.0082(3) 0.0090(3) 0.0097(3)
S(2) 0.0227(4) 0.0266(4) 0.0217(3) 0.0103(3) 0.0114(3) 0.0116(3)
O(1) 0.081(2) 0.082(2) 0.0446(17) 0.067(2) 0.0199(17) 0.0260(16)
O(2) 0.0346(15) 0.0444(14) 0.0328(13) 0.0203(11) 0.0107(12) 0.0218(11)
O(3) 0.063(2) 0.0263(14) 0.0405(15) 0.0180(13) 0.0157(14) 0.0087(12)
O(4) 0.0509(18) 0.0638(18) 0.0418(16) 0.0316(15) 0.0307(15) 0.0235(14)
N(1) 0.0187(13) 0.0196(12) 0.0175(12) 0.0079(9) 0.0075(10) 0.0092(10)
C(1) 0.043(2) 0.045(2) 0.0147(16) 0.0284(17) 0.0048(15) 0.0092(15)
C(2) 0.0285(19) 0.057(2) 0.0190(16) 0.0154(16) 0.0102(15) 0.0229(16)
C(3) 0.0296(19) 0.0301(17) 0.0191(16) 0.0127(14) 0.0018(14) 0.0137(14)
C(4) 0.0192(17) 0.0412(19) 0.0210(16) 0.0137(14) 0.0060(13) 0.0170(14)
C(5) 0.032(2) 0.0283(17) 0.0198(16) 0.0037(14) -0.0028(14) 0.0122(14)
C(6) 0.089(3) 0.079(3) 0.028(2) 0.068(3) 0.020(2) 0.011(2)
C(7) 0.044(2) 0.141(4) 0.041(2) 0.014(2) 0.020(2) 0.056(3)
C(8) 0.077(3) 0.034(2) 0.038(2) 0.018(2) 0.000(2) 0.0218(18)
C(9) 0.030(2) 0.102(3) 0.040(2) 0.033(2) 0.0152(19) 0.037(2)
C(10) 0.072(3) 0.042(2) 0.046(2) -0.019(2) -0.019(2) 0.024(2)
C(11) 0.0239(17) 0.0183(15) 0.0269(17) 0.0059(12) 0.0086(14) 0.0105(13)
C(12) 0.037(2) 0.0313(18) 0.0293(18) 0.0137(15) 0.0152(17) 0.0068(15)
C(13) 0.035(2) 0.036(2) 0.046(2) 0.0182(16) 0.0243(19) 0.0155(17)
C(14) 0.0254(19) 0.0241(17) 0.043(2) 0.0065(14) 0.0104(16) 0.0138(16)
C(15) 0.029(2) 0.036(2) 0.0277(18) 0.0001(15) 0.0065(16) 0.0106(16)
C(16) 0.030(2) 0.0325(18) 0.0251(17) 0.0036(14) 0.0118(15) 0.0103(15)
C(17) 0.033(2) 0.055(2) 0.059(2) 0.0121(19) 0.017(2) 0.021(2)
C(18) 0.0227(17) 0.0279(16) 0.0245(16) 0.0089(13) 0.0131(14) 0.0147(14)
C(19) 0.046(2) 0.0325(19) 0.0285(18) 0.0205(16) 0.0205(17) 0.0135(15)
C(20) 0.055(2) 0.0310(19) 0.044(2) 0.0239(17) 0.032(2) 0.0205(17)
C(21) 0.034(2) 0.041(2) 0.047(2) 0.0192(16) 0.0241(18) 0.0296(18)
C(22) 0.040(2) 0.041(2) 0.0268(18) 0.0099(16) 0.0139(16) 0.0195(16)
C(23) 0.038(2) 0.0274(17) 0.0278(18) 0.0070(14) 0.0146(16) 0.0124(15)
C(24) 0.072(3) 0.056(2) 0.067(3) 0.030(2) 0.039(2) 0.045(2)
C(25) 0.044(2) 0.038(2) 0.0266(18) 0.0255(17) 0.0139(17) 0.0097(16)
C(26) 0.0292(18) 0.0215(15) 0.0250(17) 0.0106(13) 0.0159(15) 0.0105(13)
C(27) 0.042(2) 0.032(2) 0.0244(17) 0.0228(16) 0.0149(16) 0.0117(16)
C(28) 0.033(2) 0.0361(19) 0.0279(18) 0.0209(16) 0.0140(16) 0.0110(15)
C(29) 0.065(3) 0.101(4) 0.056(3) 0.051(3) 0.034(2) 0.044(3)
C(30) 0.044(3) 0.091(4) 0.068(3) 0.006(2) 0.011(2) 0.055(3)
C(31) 0.074(3) 0.046(2) 0.056(3) 0.024(2) 0.010(2) 0.020(2)

loop_
_atom_type_symbol
_atom_type_description
_atom_type_scat_dispersion_real
_atom_type_scat_dispersion_imag
_atom_type_scat_source
C C 0.003 0.002
;
International Tables for Crystallography
(1992, Vol. C, Tables 4.2.6.8 and 6.1.1.4)
;
H H 0.000 0.000
;
International Tables for Crystallography
(1992, Vol. C, Table 6.1.1.4)
;
Cr Cr 0.321 0.624
;
International Tables for Crystallography
(1992, Vol. C, Tables 4.2.6.8 and 6.1.1.4)
;
N N 0.006 0.003
;
International Tables for Crystallography
(1992, Vol. C, Tables 4.2.6.8 and 6.1.1.4)
;
O O 0.011 0.006
;
International Tables for Crystallography
(1992, Vol. C, Tables 4.2.6.8 and 6.1.1.4)
;
S S 0.125 0.123
;
International Tables for Crystallography
(1992, Vol. C, Tables 4.2.6.8 and 6.1.1.4)
;
Ta Ta -0.705 6.523
;
International Tables for Crystallography
(1992, Vol. C, Tables 4.2.6.8 and 6.1.1.4)
;

loop_
_geom_angle_atom_site_label_1
_geom_angle_atom_site_label_2
_geom_angle_atom_site_label_3
_geom_angle
_geom_angle_publ_flag
_geom_angle_site_symmetry_1
_geom_angle_site_symmetry_3
S(1) Ta(1) S(2) 99.66(2) yes . .
S(1) Ta(1) N(1) 108.10(6) yes . .
S(1) Ta(1) C(1) 124.99(11) yes . .
S(1) Ta(1) C(2) 90.92(8) yes . .
S(1) Ta(1) C(3) 82.71(6) yes . .
S(1) Ta(1) C(4) 107.38(8) yes . .
S(1) Ta(1) C(5) 138.00(10) yes . .
S(2) Ta(1) N(1) 108.02(11) yes . .
S(2) Ta(1) C(1) 124.77(11) yes . .
S(2) Ta(1) C(2) 138.04(10) yes . .
S(2) Ta(1) C(3) 107.45(10) yes . .
S(2) Ta(1) C(4) 82.67(10) yes . .
S(2) Ta(1) C(5) 90.99(11) yes . .
N(1) Ta(1) C(1) 88.83(14) yes . .
N(1) Ta(1) C(2) 106.87(15) yes . .
N(1) Ta(1) C(3) 140.31(14) yes . .
N(1) Ta(1) C(4) 140.36(9) yes . .
N(1) Ta(1) C(5) 106.82(11) yes . .
C(1) Ta(1) C(2) 34.59(14) yes . .
C(1) Ta(1) C(3) 56.06(13) yes . .
C(1) Ta(1) C(4) 56.06(14) yes . .
C(1) Ta(1) C(5) 34.32(16) yes . .
C(2) Ta(1) C(3) 33.59(15) yes . .
C(2) Ta(1) C(4) 55.49(14) yes . .
C(2) Ta(1) C(5) 56.79(14) yes . .
C(3) Ta(1) C(4) 32.41(13) yes . .
C(3) Ta(1) C(5) 55.41(12) yes . .
C(4) Ta(1) C(5) 33.68(12) yes . .
S(1) Cr(1) S(2) 99.09(3) yes . .
S(1) Cr(1) C(25) 91.14(16) yes . .
S(1) Cr(1) C(26) 94.17(14) yes . .
S(1) Cr(1) C(27) 85.27(15) yes . .
S(1) Cr(1) C(28) 174.63(13) yes . .
S(2) Cr(1) C(25) 91.04(10) yes . .
S(2) Cr(1) C(26) 94.14(8) yes . .
S(2) Cr(1) C(27) 174.46(15) yes . .
S(2) Cr(1) C(28) 85.25(10) yes . .
C(25) Cr(1) C(26) 171.90(16) yes . .
C(25) Cr(1) C(27) 85.42(16) yes . .
C(25) Cr(1) C(28) 85.6(2) yes . .
C(26) Cr(1) C(27) 88.93(15) yes . .
C(26) Cr(1) C(28) 88.65(19) yes . .
C(27) Cr(1) C(28) 90.21(18) yes . .
Ta(1) S(1) Cr(1) 80.62(3) yes . .
Ta(1) S(1) C(11) 115.30(11) yes . .
Cr(1) S(1) C(11) 114.80(14) yes . .
Ta(1) S(2) Cr(1) 80.60(3) yes . .
Ta(1) S(2) C(18) 115.40(14) yes . .
Cr(1) S(2) C(18) 114.80(8) yes . .
Ta(1) N(1) N(1) 165.6(2) yes . 2_755
Ta(1) C(1) C(2) 73.50(19) yes . .
Ta(1) C(1) C(5) 73.49(19) yes . .
Ta(1) C(1) C(6) 120.3(2) yes . .
C(2) C(1) C(5) 107.4(3) yes . .
C(2) C(1) C(6) 126.3(4) yes . .
C(5) C(1) C(6) 126.3(4) yes . .
Ta(1) C(2) C(1) 71.9(2) yes . .
Ta(1) C(2) C(3) 77.2(2) yes . .
Ta(1) C(2) C(7) 123.3(2) yes . .
C(1) C(2) C(3) 107.9(3) yes . .
C(1) C(2) C(7) 126.4(4) yes . .
C(3) C(2) C(7) 125.2(4) yes . .
Ta(1) C(3) C(2) 69.2(2) yes . .
Ta(1) C(3) C(4) 74.0(2) yes . .
Ta(1) C(3) C(8) 128.5(2) yes . .
C(2) C(3) C(4) 108.4(3) yes . .
C(2) C(3) C(8) 124.6(4) yes . .
C(4) C(3) C(8) 126.6(4) yes . .
Ta(1) C(4) C(3) 73.6(2) yes . .
Ta(1) C(4) C(5) 68.84(19) yes . .
Ta(1) C(4) C(9) 128.1(2) yes . .
C(3) C(4) C(5) 107.7(3) yes . .
C(3) C(4) C(9) 127.3(4) yes . .
C(5) C(4) C(9) 124.7(3) yes . .
Ta(1) C(5) C(1) 72.19(16) yes . .
Ta(1) C(5) C(4) 77.48(15) yes . .
Ta(1) C(5) C(10) 123.1(3) yes . .
C(1) C(5) C(4) 108.5(3) yes . .
C(1) C(5) C(10) 126.0(4) yes . .
C(4) C(5) C(10) 125.0(4) yes . .
S(1) C(11) C(12) 118.7(2) yes . .
S(1) C(11) C(16) 121.8(3) yes . .
C(12) C(11) C(16) 118.9(3) yes . .
C(11) C(12) C(13) 120.5(3) yes . .
C(12) C(13) C(14) 121.3(4) yes . .
C(13) C(14) C(15) 117.5(3) yes . .
C(13) C(14) C(17) 121.4(4) yes . .
C(15) C(14) C(17) 121.1(3) yes . .
C(14) C(15) C(16) 122.0(3) yes . .
C(11) C(16) C(15) 119.7(4) yes . .
S(2) C(18) C(19) 118.4(2) yes . .
S(2) C(18) C(23) 121.7(2) yes . .
C(19) C(18) C(23) 119.3(4) yes . .
C(18) C(19) C(20) 120.0(3) yes . .
C(19) C(20) C(21) 121.7(3) yes . .
C(20) C(21) C(22) 117.2(4) yes . .
C(20) C(21) C(24) 121.2(3) yes . .
C(22) C(21) C(24) 121.6(4) yes . .
C(21) C(22) C(23) 122.0(3) yes . .
C(18) C(23) C(22) 119.7(3) yes . .
Cr(1) C(25) O(1) 170.8(3) yes . .
Cr(1) C(26) O(2) 173.2(3) yes . .
Cr(1) C(27) O(3) 179.4(4) yes . .
Cr(1) C(28) O(4) 178.5(4) yes . .
C(30) C(29) C(31) 119.7(6) yes . 2_656
C(29) C(30) C(31) 120.3(6) yes . .
C(29) C(31) C(30) 120.0(6) yes 2_656 .
C(1) C(6) H(6A) 109.5 no . .
C(1) C(6) H(6B) 109.5 no . .
C(1) C(6) H(6C) 109.5 no . .
H(6A) C(6) H(6B) 109.5 no . .
H(6A) C(6) H(6C) 109.5 no . .
H(6B) C(6) H(6C) 109.5 no . .
C(2) C(7) H(7A) 109.5 no . .
C(2) C(7) H(7B) 109.5 no . .
C(2) C(7) H(7C) 109.5 no . .
H(7A) C(7) H(7B) 109.5 no . .
H(7A) C(7) H(7C) 109.5 no . .
H(7B) C(7) H(7C) 109.5 no . .
C(3) C(8) H(8A) 109.5 no . .
C(3) C(8) H(8B) 109.5 no . .
C(3) C(8) H(8C) 109.5 no . .
H(8A) C(8) H(8B) 109.5 no . .
H(8A) C(8) H(8C) 109.5 no . .
H(8B) C(8) H(8C) 109.5 no . .
C(4) C(9) H(9A) 109.5 no . .
C(4) C(9) H(9B) 109.5 no . .
C(4) C(9) H(9C) 109.5 no . .
H(9A) C(9) H(9B) 109.5 no . .
H(9A) C(9) H(9C) 109.5 no . .
H(9B) C(9) H(9C) 109.5 no . .
C(5) C(10) H(10A) 109.5 no . .
C(5) C(10) H(10B) 109.5 no . .
C(5) C(10) H(10C) 109.5 no . .
H(10A) C(10) H(10B) 109.5 no . .
H(10A) C(10) H(10C) 109.5 no . .
H(10B) C(10) H(10C) 109.5 no . .
C(11) C(12) H(12) 119.7 no . .
C(13) C(12) H(12) 119.8 no . .
C(12) C(13) H(13) 119.3 no . .
C(14) C(13) H(13) 119.3 no . .
C(14) C(15) H(15) 119.0 no . .
C(16) C(15) H(15) 119.0 no . .
C(11) C(16) H(16) 120.1 no . .
C(15) C(16) H(16) 120.1 no . .
C(14) C(17) H(17A) 109.5 no . .
C(14) C(17) H(17B) 109.5 no . .
C(14) C(17) H(17C) 109.5 no . .
H(17A) C(17) H(17B) 109.5 no . .
H(17A) C(17) H(17C) 109.5 no . .
H(17B) C(17) H(17C) 109.5 no . .
C(18) C(19) H(19) 120.0 no . .
C(20) C(19) H(19) 120.0 no . .
C(19) C(20) H(20) 119.1 no . .
C(21) C(20) H(20) 119.1 no . .
C(21) C(22) H(22) 119.0 no . .
C(23) C(22) H(22) 119.0 no . .
C(18) C(23) H(23) 120.2 no . .
C(22) C(23) H(23) 120.2 no . .
C(21) C(24) H(24A) 109.5 no . .
C(21) C(24) H(24B) 109.5 no . .
C(21) C(24) H(24C) 109.5 no . .
H(24A) C(24) H(24B) 109.5 no . .
H(24A) C(24) H(24C) 109.5 no . .
H(24B) C(24) H(24C) 109.5 no . .
C(30) C(29) H(29) 120.2 no . .
C(31) C(29) H(29) 120.2 no 2_656 .
C(29) C(30) H(30) 119.8 no . .
C(31) C(30) H(30) 119.8 no . .
C(29) C(31) H(31) 120.0 no 2_656 .
C(30) C(31) H(31) 120.0 no . .

loop_
_geom_bond_atom_site_label_1
_geom_bond_atom_site_label_2
_geom_bond_distance
_geom_bond_publ_flag
_geom_bond_site_symmetry_2
Ta(1) S(1) 2.4279(6) yes .
Ta(1) S(2) 2.4288(11) yes .
Ta(1) N(1) 1.833(3) yes .
Ta(1) C(1) 2.373(3) yes .
Ta(1) C(2) 2.394(4) yes .
Ta(1) C(3) 2.497(4) yes .
Ta(1) C(4) 2.501(3) yes .
Ta(1) C(5) 2.390(2) yes .
Cr(1) S(1) 2.4388(13) yes .
Cr(1) S(2) 2.4385(8) yes .
Cr(1) C(25) 1.891(4) yes .
Cr(1) C(26) 1.921(3) yes .
Cr(1) C(27) 1.856(3) yes .
Cr(1) C(28) 1.854(5) yes .
S(1) C(11) 1.792(3) yes .
S(2) C(18) 1.794(4) yes .
O(1) C(25) 1.147(6) yes .
O(2) C(26) 1.138(4) yes .
O(3) C(27) 1.153(3) yes .
O(4) C(28) 1.150(6) yes .
N(1) N(1) 1.295(4) yes 2_755
C(1) C(2) 1.417(6) yes .
C(1) C(5) 1.405(6) yes .
C(1) C(6) 1.497(7) yes .
C(2) C(3) 1.417(6) yes .
C(2) C(7) 1.503(8) yes .
C(3) C(4) 1.395(5) yes .
C(3) C(8) 1.506(6) yes .
C(4) C(5) 1.421(5) yes .
C(4) C(9) 1.498(7) yes .
C(5) C(10) 1.512(6) yes .
C(11) C(12) 1.378(6) yes .
C(11) C(16) 1.391(4) yes .
C(12) C(13) 1.387(5) yes .
C(13) C(14) 1.383(4) yes .
C(14) C(15) 1.384(7) yes .
C(14) C(17) 1.503(5) yes .
C(15) C(16) 1.381(5) yes .
C(18) C(19) 1.381(4) yes .
C(18) C(23) 1.381(5) yes .
C(19) C(20) 1.386(7) yes .
C(20) C(21) 1.382(6) yes .
C(21) C(22) 1.383(5) yes .
C(21) C(24) 1.504(8) yes .
C(22) C(23) 1.386(7) yes .
C(29) C(30) 1.352(10) yes .
C(29) C(31) 1.357(9) yes 2_656
C(30) C(31) 1.352(10) yes .
C(6) H(6A) 0.980 no .
C(6) H(6B) 0.980 no .
C(6) H(6C) 0.980 no .
C(7) H(7A) 0.980 no .
C(7) H(7B) 0.980 no .
C(7) H(7C) 0.980 no .
C(8) H(8A) 0.980 no .
C(8) H(8B) 0.980 no .
C(8) H(8C) 0.980 no .
C(9) H(9A) 0.980 no .
C(9) H(9B) 0.980 no .
C(9) H(9C) 0.980 no .
C(10) H(10A) 0.980 no .
C(10) H(10B) 0.980 no .
C(10) H(10C) 0.980 no .
C(12) H(12) 0.950 no .
C(13) H(13) 0.950 no .
C(15) H(15) 0.950 no .
C(16) H(16) 0.950 no .
C(17) H(17A) 0.980 no .
C(17) H(17B) 0.980 no .
C(17) H(17C) 0.980 no .
C(19) H(19) 0.950 no .
C(20) H(20) 0.950 no .
C(22) H(22) 0.950 no .
C(23) H(23) 0.950 no .
C(24) H(24A) 0.980 no .
C(24) H(24B) 0.980 no .
C(24) H(24C) 0.980 no .
C(29) H(29) 0.950 no .
C(30) H(30) 0.950 no .
C(31) H(31) 0.950 no .

loop_
_geom_contact_atom_site_label_1
_geom_contact_atom_site_label_2
_geom_contact_distance
_geom_contact_site_symmetry_2
O(2) O(3) 3.259(5) 2_766
O(2) O(4) 3.261(3) 2_766
O(2) C(17) 3.482(4) 2_866
O(2) C(24) 3.482(7) 2_756
O(2) C(27) 3.539(5) 2_766
O(2) C(28) 3.542(4) 2_766
O(3) O(2) 3.259(5) 2_766
O(3) O(4) 3.082(4) 2_766
O(3) C(23) 3.495(3) 2_766
O(3) C(24) 3.370(7) 1_565
O(3) C(26) 3.558(5) 2_766
O(3) C(28) 3.405(5) 2_766
O(4) O(2) 3.261(3) 2_766
O(4) O(3) 3.082(4) 2_766
O(4) C(16) 3.496(5) 2_766
O(4) C(17) 3.370(6) 1_455
O(4) C(26) 3.561(3) 2_766
O(4) C(27) 3.417(4) 2_766
C(16) O(4) 3.496(5) 2_766
C(17) O(2) 3.482(4) 2_866
C(17) O(4) 3.370(6) 1_655
C(23) O(3) 3.495(3) 2_766
C(24) O(2) 3.482(7) 2_756
C(24) O(3) 3.370(7) 1_545
C(26) O(3) 3.558(5) 2_766
C(26) O(4) 3.561(3) 2_766
C(27) O(2) 3.539(5) 2_766
C(27) O(4) 3.417(4) 2_766
C(28) O(2) 3.542(4) 2_766
C(28) O(3) 3.405(5) 2_766
S(1) H(8A) 3.358 2_765
S(2) H(9A) 3.359 2_655
O(1) H(13) 3.429 1_455
O(1) H(17A) 2.825 1_455
O(1) H(20) 3.428 1_565
O(1) H(24A) 2.812 1_565
O(2) H(17A) 3.569 2_866
O(2) H(17B) 3.104 2_866
O(2) H(17C) 3.218 2_866
O(2) H(24A) 3.578 2_756
O(2) H(24B) 3.215 2_756
O(2) H(24C) 3.099 2_756
O(3) H(7A) 3.204 2_765
O(3) H(7B) 3.233 2_765
O(3) H(22) 3.326 2_766
O(3) H(23) 2.692 2_766
O(3) H(24A) 3.087 1_565
O(3) H(24C) 2.757 1_565
O(3) H(30) 3.537 2_766
O(4) H(10A) 3.203 2_655
O(4) H(10C) 3.235 2_655
O(4) H(15) 3.330 2_766
O(4) H(16) 2.691 2_766
O(4) H(17A) 3.079 1_455
O(4) H(17B) 2.765 1_455
O(4) H(30) 3.552 .
C(6) H(17C) 3.586 1_444
C(6) H(24B) 3.597 1_554
C(11) H(8A) 3.071 2_765
C(11) H(8C) 3.503 2_765
C(12) H(8A) 3.316 2_765
C(12) H(8B) 3.518 2_765
C(12) H(8C) 3.388 2_765
C(13) H(8C) 3.280 2_765
C(14) H(8C) 3.325 2_765
C(14) H(15) 3.598 2_866
C(14) H(31) 3.162 2_766
C(15) H(8C) 3.431 2_765
C(15) H(10C) 3.590 1_666
C(15) H(15) 3.561 2_866
C(15) H(17B) 2.913 2_866
C(15) H(31) 2.881 2_766
C(16) H(8A) 3.411 2_765
C(16) H(8C) 3.511 2_765
C(16) H(17B) 3.299 2_866
C(17) H(6B) 3.404 1_666
C(17) H(15) 3.250 2_866
C(17) H(24A) 3.377 1_665
C(17) H(24B) 3.096 1_665
C(17) H(31) 3.271 2_766
C(18) H(9A) 3.077 2_655
C(18) H(9B) 3.497 2_655
C(19) H(9A) 3.322 2_655
C(19) H(9B) 3.379 2_655
C(19) H(9C) 3.523 2_655
C(20) H(9B) 3.278 2_655
C(21) H(9B) 3.329 2_655
C(21) H(22) 3.597 2_756
C(21) H(29) 3.156 .
C(22) H(7B) 3.591 1_556
C(22) H(9B) 3.437 2_655
C(22) H(22) 3.560 2_756
C(22) H(24C) 2.924 2_756
C(22) H(29) 2.884 .
C(23) H(9A) 3.413 2_655
C(23) H(9B) 3.512 2_655
C(23) H(24C) 3.311 2_756
C(24) H(17A) 3.369 1_445
C(24) H(17C) 3.102 1_445
C(24) H(22) 3.254 2_756
C(24) H(29) 3.269 .
C(25) H(17A) 3.255 1_455
C(25) H(24A) 3.251 1_565
C(27) H(24A) 3.334 1_565
C(27) H(24C) 3.504 1_565
C(28) H(17A) 3.343 1_455
C(28) H(17B) 3.522 1_455
C(29) H(7B) 3.355 1_556
C(29) H(8C) 3.543 2_655
C(29) H(9B) 2.965 2_655
C(29) H(22) 3.480 .
C(29) H(24B) 3.418 .
C(30) H(7B) 3.418 1_556
C(30) H(8C) 3.418 1_556
C(30) H(9B) 3.434 2_655
C(30) H(10C) 3.438 2_655
C(31) H(6B) 3.437 2_655
C(31) H(8C) 2.953 1_556
C(31) H(9B) 3.564 1_556
C(31) H(10C) 3.360 2_655
C(31) H(15) 3.476 2_766
C(31) H(17C) 3.417 2_766
H(6A) H(24B) 3.272 1_554
H(6A) H(24C) 3.585 1_554
H(6B) C(17) 3.404 1_444
H(6B) C(31) 3.437 2_655
H(6B) H(17B) 3.328 1_444
H(6B) H(17C) 2.629 1_444
H(6B) H(24B) 3.017 1_554
H(6B) H(29) 3.360 1_554
H(6B) H(31) 3.022 2_655
H(7A) O(3) 3.204 2_765
H(7B) O(3) 3.233 2_765
H(7B) C(22) 3.591 1_554
H(7B) C(29) 3.355 1_554
H(7B) C(30) 3.418 1_554
H(7B) H(22) 2.678 1_554
H(7B) H(29) 3.052 1_554
H(7B) H(30) 3.158 1_554
H(8A) S(1) 3.358 2_765
H(8A) C(11) 3.071 2_765
H(8A) C(12) 3.316 2_765
H(8A) C(16) 3.411 2_765
H(8B) C(12) 3.518 2_765
H(8B) H(12) 3.598 2_765
H(8C) C(11) 3.503 2_765
H(8C) C(12) 3.388 2_765
H(8C) C(13) 3.280 2_765
H(8C) C(14) 3.325 2_765
H(8C) C(15) 3.431 2_765
H(8C) C(16) 3.511 2_765
H(8C) C(29) 3.543 2_655
H(8C) C(30) 3.418 1_554
H(8C) C(31) 2.953 1_554
H(8C) H(30) 3.523 1_554
H(8C) H(31) 2.726 1_554
H(9A) S(2) 3.359 2_655
H(9A) C(18) 3.077 2_655
H(9A) C(19) 3.322 2_655
H(9A) C(23) 3.413 2_655
H(9B) C(18) 3.497 2_655
H(9B) C(19) 3.379 2_655
H(9B) C(20) 3.278 2_655
H(9B) C(21) 3.329 2_655
H(9B) C(22) 3.437 2_655
H(9B) C(23) 3.512 2_655
H(9B) C(29) 2.965 2_655
H(9B) C(30) 3.434 2_655
H(9B) C(31) 3.564 1_554
H(9B) H(29) 2.727 2_655
H(9B) H(30) 3.547 2_655
H(9C) C(19) 3.523 2_655
H(9C) H(19) 3.594 2_655
H(10A) O(4) 3.203 2_655
H(10C) O(4) 3.235 2_655
H(10C) C(15) 3.590 1_444
H(10C) C(30) 3.438 2_655
H(10C) C(31) 3.360 2_655
H(10C) H(15) 2.675 1_444
H(10C) H(30) 3.192 2_655
H(10C) H(31) 3.041 2_655
H(12) H(8B) 3.598 2_765
H(13) O(1) 3.429 1_655
H(15) O(4) 3.330 2_766
H(15) C(14) 3.598 2_866
H(15) C(15) 3.561 2_866
H(15) C(17) 3.250 2_866
H(15) C(31) 3.476 2_766
H(15) H(10C) 2.675 1_666
H(15) H(15) 3.206 2_866
H(15) H(17B) 2.348 2_866
H(15) H(30) 3.416 2_766
H(15) H(31) 2.650 2_766
H(16) O(4) 2.691 2_766
H(16) H(17B) 3.113 2_866
H(16) H(30) 3.508 2_766
H(17A) O(1) 2.825 1_655
H(17A) O(2) 3.569 2_866
H(17A) O(4) 3.079 1_655
H(17A) C(24) 3.369 1_665
H(17A) C(25) 3.255 1_655
H(17A) C(28) 3.343 1_655
H(17A) H(24A) 2.823 1_665
H(17A) H(24B) 3.021 1_665
H(17B) O(2) 3.104 2_866
H(17B) O(4) 2.765 1_655
H(17B) C(15) 2.913 2_866
H(17B) C(16) 3.299 2_866
H(17B) C(28) 3.522 1_655
H(17B) H(6B) 3.328 1_666
H(17B) H(15) 2.348 2_866
H(17B) H(16) 3.113 2_866
H(17C) O(2) 3.218 2_866
H(17C) C(6) 3.586 1_666
H(17C) C(24) 3.102 1_665
H(17C) C(31) 3.417 2_766
H(17C) H(6B) 2.629 1_666
H(17C) H(24A) 3.036 1_665
H(17C) H(24B) 2.342 1_665
H(17C) H(29) 3.454 1_665
H(17C) H(31) 2.563 2_766
H(19) H(9C) 3.594 2_655
H(20) O(1) 3.428 1_545
H(22) O(3) 3.326 2_766
H(22) C(21) 3.597 2_756
H(22) C(22) 3.560 2_756
H(22) C(24) 3.254 2_756
H(22) C(29) 3.480 .
H(22) H(7B) 2.678 1_556
H(22) H(22) 3.203 2_756
H(22) H(24C) 2.355 2_756
H(22) H(29) 2.661 .
H(22) H(30) 3.405 .
H(23) O(3) 2.692 2_766
H(23) H(24C) 3.125 2_756
H(23) H(30) 3.507 .
H(24A) O(1) 2.812 1_545
H(24A) O(2) 3.578 2_756
H(24A) O(3) 3.087 1_545
H(24A) C(17) 3.377 1_445
H(24A) C(25) 3.251 1_545
H(24A) C(27) 3.334 1_545
H(24A) H(17A) 2.823 1_445
H(24A) H(17C) 3.036 1_445
H(24B) O(2) 3.215 2_756
H(24B) C(6) 3.597 1_556
H(24B) C(17) 3.096 1_445
H(24B) C(29) 3.418 .
H(24B) H(6A) 3.272 1_556
H(24B) H(6B) 3.017 1_556
H(24B) H(17A) 3.021 1_445
H(24B) H(17C) 2.342 1_445
H(24B) H(29) 2.563 .
H(24B) H(31) 3.467 2_656
H(24C) O(2) 3.099 2_756
H(24C) O(3) 2.757 1_545
H(24C) C(22) 2.924 2_756
H(24C) C(23) 3.311 2_756
H(24C) C(27) 3.504 1_545
H(24C) H(6A) 3.585 1_556
H(24C) H(22) 2.355 2_756
H(24C) H(23) 3.125 2_756
H(29) C(21) 3.156 .
H(29) C(22) 2.884 .
H(29) C(24) 3.269 .
H(29) H(6B) 3.360 1_556
H(29) H(7B) 3.052 1_556
H(29) H(9B) 2.727 2_655
H(29) H(17C) 3.454 1_445
H(29) H(22) 2.661 .
H(29) H(24B) 2.563 .
H(30) O(3) 3.537 2_766
H(30) O(4) 3.552 .
H(30) H(7B) 3.158 1_556
H(30) H(8C) 3.523 1_556
H(30) H(9B) 3.547 2_655
H(30) H(10C) 3.192 2_655
H(30) H(15) 3.416 2_766
H(30) H(16) 3.508 2_766
H(30) H(22) 3.405 .
H(30) H(23) 3.507 .
H(31) C(14) 3.162 2_766
H(31) C(15) 2.881 2_766
H(31) C(17) 3.271 2_766
H(31) H(6B) 3.022 2_655
H(31) H(8C) 2.726 1_556
H(31) H(10C) 3.041 2_655
H(31) H(15) 2.650 2_766
H(31) H(17C) 2.563 2_766
H(31) H(24B) 3.467 2_656
N(1) N(1) 1.295(4) 2_755
Ta(1) Ta(1) 4.9303(2) 2_755
Ta(1) Cr(1) 3.1483(5) .

loop_
_geom_torsion_atom_site_label_1
_geom_torsion_atom_site_label_2
_geom_torsion_atom_site_label_3
_geom_torsion_atom_site_label_4
_geom_torsion
_geom_torsion_site_symmetry_1
_geom_torsion_site_symmetry_3
_geom_torsion_site_symmetry_4
S(1) Ta(1) S(2) Cr(1) -1.42(3) . . .
S(1) Ta(1) S(2) C(18) -114.50(8) . . .
S(2) Ta(1) S(1) Cr(1) 1.42(3) . . .
S(2) Ta(1) S(1) C(11) 114.51(16) . . .
S(1) Ta(1) N(1) N(1) -126.1(10) . . 2_755
N(1) Ta(1) S(1) Cr(1) -111.27(11) . . .
N(1) Ta(1) S(1) C(11) 1.8(2) . . .
S(1) Ta(1) C(1) C(2) -11.3(3) . . .
S(1) Ta(1) C(1) C(5) -125.7(2) . . .
S(1) Ta(1) C(1) C(6) 111.4(3) . . .
C(1) Ta(1) S(1) Cr(1) 147.03(14) . . .
C(1) Ta(1) S(1) C(11) -99.9(2) . . .
S(1) Ta(1) C(2) C(1) 170.7(2) . . .
S(1) Ta(1) C(2) C(3) -75.32(17) . . .
S(1) Ta(1) C(2) C(7) 48.6(4) . . .
C(2) Ta(1) S(1) Cr(1) 140.63(11) . . .
C(2) Ta(1) S(1) C(11) -106.28(19) . . .
S(1) Ta(1) C(3) C(2) 102.81(18) . . .
S(1) Ta(1) C(3) C(4) -139.7(2) . . .
S(1) Ta(1) C(3) C(8) -15.5(4) . . .
C(3) Ta(1) S(1) Cr(1) 107.98(10) . . .
C(3) Ta(1) S(1) C(11) -138.93(19) . . .
S(1) Ta(1) C(4) C(3) 42.2(2) . . .
S(1) Ta(1) C(4) C(5) 159.2(2) . . .
S(1) Ta(1) C(4) C(9) -82.7(3) . . .
C(4) Ta(1) S(1) Cr(1) 86.70(11) . . .
C(4) Ta(1) S(1) C(11) -160.21(19) . . .
S(1) Ta(1) C(5) C(1) 83.9(2) . . .
S(1) Ta(1) C(5) C(4) -30.5(3) . . .
S(1) Ta(1) C(5) C(10) -154.3(3) . . .
C(5) Ta(1) S(1) Cr(1) 103.85(17) . . .
C(5) Ta(1) S(1) C(11) -143.1(2) . . .
S(2) Ta(1) N(1) N(1) 126.9(10) . . 2_755
N(1) Ta(1) S(2) Cr(1) 111.33(6) . . .
N(1) Ta(1) S(2) C(18) -1.75(10) . . .
S(2) Ta(1) C(1) C(2) 126.0(2) . . .
S(2) Ta(1) C(1) C(5) 11.6(3) . . .
S(2) Ta(1) C(1) C(6) -111.2(3) . . .
C(1) Ta(1) S(2) Cr(1) -147.14(14) . . .
C(1) Ta(1) S(2) C(18) 99.78(16) . . .
S(2) Ta(1) C(2) C(1) -83.7(3) . . .
S(2) Ta(1) C(2) C(3) 30.3(2) . . .
S(2) Ta(1) C(2) C(7) 154.2(3) . . .
C(2) Ta(1) S(2) Cr(1) -103.75(13) . . .
C(2) Ta(1) S(2) C(18) 143.17(16) . . .
S(2) Ta(1) C(3) C(2) -159.31(17) . . .
S(2) Ta(1) C(3) C(4) -41.9(2) . . .
S(2) Ta(1) C(3) C(8) 82.4(4) . . .
C(3) Ta(1) S(2) Cr(1) -86.75(6) . . .
C(3) Ta(1) S(2) C(18) 160.17(10) . . .
S(2) Ta(1) C(4) C(3) 140.1(2) . . .
S(2) Ta(1) C(4) C(5) -103.0(2) . . .
S(2) Ta(1) C(4) C(9) 15.2(3) . . .
C(4) Ta(1) S(2) Cr(1) -107.89(8) . . .
C(4) Ta(1) S(2) C(18) 139.03(11) . . .
S(2) Ta(1) C(5) C(1) -170.5(2) . . .
S(2) Ta(1) C(5) C(4) 75.2(2) . . .
S(2) Ta(1) C(5) C(10) -48.6(4) . . .
C(5) Ta(1) S(2) Cr(1) -140.61(10) . . .
C(5) Ta(1) S(2) C(18) 106.31(13) . . .
N(1) Ta(1) C(1) C(2) -122.7(2) . . .
N(1) Ta(1) C(1) C(5) 122.9(2) . . .
N(1) Ta(1) C(1) C(6) 0.0(3) . . .
C(1) Ta(1) N(1) N(1) 0.5(10) . . 2_755
N(1) Ta(1) C(2) C(1) 61.5(2) . . .
N(1) Ta(1) C(2) C(3) 175.44(17) . . .
N(1) Ta(1) C(2) C(7) -60.6(4) . . .
C(2) Ta(1) N(1) N(1) -29.4(10) . . 2_755
N(1) Ta(1) C(3) C(2) -6.8(2) . . .
N(1) Ta(1) C(3) C(4) 110.6(2) . . .
N(1) Ta(1) C(3) C(8) -125.1(4) . . .
C(3) Ta(1) N(1) N(1) -25.5(11) . . 2_755
N(1) Ta(1) C(4) C(3) -110.4(2) . . .
N(1) Ta(1) C(4) C(5) 6.5(3) . . .
N(1) Ta(1) C(4) C(9) 124.7(3) . . .
C(4) Ta(1) N(1) N(1) 26.4(11) . . 2_755
N(1) Ta(1) C(5) C(1) -61.3(2) . . .
N(1) Ta(1) C(5) C(4) -175.6(2) . . .
N(1) Ta(1) C(5) C(10) 60.5(4) . . .
C(5) Ta(1) N(1) N(1) 30.2(10) . . 2_755
C(1) Ta(1) C(2) C(3) 113.9(3) . . .
C(1) Ta(1) C(2) C(7) -122.1(5) . . .
C(2) Ta(1) C(1) C(5) -114.4(3) . . .
C(2) Ta(1) C(1) C(6) 122.8(5) . . .
C(1) Ta(1) C(3) C(2) -38.7(2) . . .
C(1) Ta(1) C(3) C(4) 78.7(2) . . .
C(1) Ta(1) C(3) C(8) -157.0(5) . . .
C(3) Ta(1) C(1) C(2) 37.6(2) . . .
C(3) Ta(1) C(1) C(5) -76.8(2) . . .
C(3) Ta(1) C(1) C(6) 160.3(4) . . .
C(1) Ta(1) C(4) C(3) -78.7(2) . . .
C(1) Ta(1) C(4) C(5) 38.3(2) . . .
C(1) Ta(1) C(4) C(9) 156.4(4) . . .
C(4) Ta(1) C(1) C(2) 76.9(2) . . .
C(4) Ta(1) C(1) C(5) -37.5(2) . . .
C(4) Ta(1) C(1) C(6) -160.4(4) . . .
C(1) Ta(1) C(5) C(4) -114.4(3) . . .
C(1) Ta(1) C(5) C(10) 121.8(5) . . .
C(5) Ta(1) C(1) C(2) 114.4(3) . . .
C(5) Ta(1) C(1) C(6) -122.9(5) . . .
C(2) Ta(1) C(3) C(4) 117.4(2) . . .
C(2) Ta(1) C(3) C(8) -118.3(5) . . .
C(3) Ta(1) C(2) C(1) -113.9(3) . . .
C(3) Ta(1) C(2) C(7) 123.9(4) . . .
C(2) Ta(1) C(4) C(3) -36.6(2) . . .
C(2) Ta(1) C(4) C(5) 80.4(2) . . .
C(2) Ta(1) C(4) C(9) -161.4(4) . . .
C(4) Ta(1) C(2) C(1) -78.7(2) . . .
C(4) Ta(1) C(2) C(3) 35.26(18) . . .
C(4) Ta(1) C(2) C(7) 159.2(4) . . .
C(2) Ta(1) C(5) C(1) 38.2(2) . . .
C(2) Ta(1) C(5) C(4) -76.2(2) . . .
C(2) Ta(1) C(5) C(10) 160.0(4) . . .
C(5) Ta(1) C(2) C(1) -37.9(2) . . .
C(5) Ta(1) C(2) C(3) 76.1(2) . . .
C(5) Ta(1) C(2) C(7) -160.0(4) . . .
C(3) Ta(1) C(4) C(5) 117.0(3) . . .
C(3) Ta(1) C(4) C(9) -124.9(4) . . .
C(4) Ta(1) C(3) C(2) -117.4(2) . . .
C(4) Ta(1) C(3) C(8) 124.3(5) . . .
C(3) Ta(1) C(5) C(1) 78.9(2) . . .
C(3) Ta(1) C(5) C(4) -35.5(2) . . .
C(3) Ta(1) C(5) C(10) -159.3(4) . . .
C(5) Ta(1) C(3) C(2) -80.5(2) . . .
C(5) Ta(1) C(3) C(4) 36.9(2) . . .
C(5) Ta(1) C(3) C(8) 161.2(5) . . .
C(4) Ta(1) C(5) C(1) 114.4(3) . . .
C(4) Ta(1) C(5) C(10) -123.8(5) . . .
C(5) Ta(1) C(4) C(3) -117.0(3) . . .
C(5) Ta(1) C(4) C(9) 118.2(5) . . .
S(1) Cr(1) S(2) Ta(1) 1.41(3) . . .
S(1) Cr(1) S(2) C(18) 115.15(16) . . .
S(2) Cr(1) S(1) Ta(1) -1.41(3) . . .
S(2) Cr(1) S(1) C(11) -115.04(12) . . .
C(25) Cr(1) S(1) Ta(1) -92.65(9) . . .
C(25) Cr(1) S(1) C(11) 153.72(15) . . .
C(26) Cr(1) S(1) Ta(1) 93.46(8) . . .
C(26) Cr(1) S(1) C(11) -20.16(14) . . .
C(27) Cr(1) S(1) Ta(1) -177.96(13) . . .
C(27) Cr(1) S(1) C(11) 68.41(18) . . .
C(25) Cr(1) S(2) Ta(1) 92.74(16) . . .
C(25) Cr(1) S(2) C(18) -153.5(2) . . .
C(26) Cr(1) S(2) Ta(1) -93.48(14) . . .
C(26) Cr(1) S(2) C(18) 20.3(2) . . .
C(28) Cr(1) S(2) Ta(1) 178.22(13) . . .
C(28) Cr(1) S(2) C(18) -68.0(2) . . .
Ta(1) S(1) C(11) C(12) 65.5(3) . . .
Ta(1) S(1) C(11) C(16) -123.4(3) . . .
Cr(1) S(1) C(11) C(12) 156.6(2) . . .
Cr(1) S(1) C(11) C(16) -32.3(3) . . .
Ta(1) S(2) C(18) C(19) -65.5(3) . . .
Ta(1) S(2) C(18) C(23) 123.4(3) . . .
Cr(1) S(2) C(18) C(19) -156.7(3) . . .
Cr(1) S(2) C(18) C(23) 32.2(3) . . .
Ta(1) C(1) C(2) C(3) -69.5(2) . . .
Ta(1) C(1) C(2) C(7) 118.5(3) . . .
Ta(1) C(1) C(5) C(4) 69.7(2) . . .
Ta(1) C(1) C(5) C(10) -118.5(4) . . .
C(2) C(1) C(5) Ta(1) -66.2(2) . . .
C(2) C(1) C(5) C(4) 3.4(3) . . .
C(2) C(1) C(5) C(10) 175.3(3) . . .
C(5) C(1) C(2) Ta(1) 66.2(2) . . .
C(5) C(1) C(2) C(3) -3.3(4) . . .
C(5) C(1) C(2) C(7) -175.3(3) . . .
C(6) C(1) C(2) Ta(1) -115.7(3) . . .
C(6) C(1) C(2) C(3) 174.8(3) . . .
C(6) C(1) C(2) C(7) 2.8(6) . . .
C(6) C(1) C(5) Ta(1) 115.7(4) . . .
C(6) C(1) C(5) C(4) -174.6(3) . . .
C(6) C(1) C(5) C(10) -2.7(6) . . .
Ta(1) C(2) C(3) C(4) -64.0(2) . . .
Ta(1) C(2) C(3) C(8) 123.1(3) . . .
C(1) C(2) C(3) Ta(1) 65.9(2) . . .
C(1) C(2) C(3) C(4) 1.9(4) . . .
C(1) C(2) C(3) C(8) -171.0(3) . . .
C(7) C(2) C(3) Ta(1) -122.0(3) . . .
C(7) C(2) C(3) C(4) 174.0(3) . . .
C(7) C(2) C(3) C(8) 1.1(5) . . .
Ta(1) C(3) C(4) C(5) -60.7(2) . . .
Ta(1) C(3) C(4) C(9) 125.8(3) . . .
C(2) C(3) C(4) Ta(1) 61.0(2) . . .
C(2) C(3) C(4) C(5) 0.2(3) . . .
C(2) C(3) C(4) C(9) -173.3(3) . . .
C(8) C(3) C(4) Ta(1) -126.3(3) . . .
C(8) C(3) C(4) C(5) 172.9(3) . . .
C(8) C(3) C(4) C(9) -0.6(5) . . .
Ta(1) C(4) C(5) C(1) -66.1(2) . . .
Ta(1) C(4) C(5) C(10) 121.9(4) . . .
C(3) C(4) C(5) Ta(1) 63.8(2) . . .
C(3) C(4) C(5) C(1) -2.3(3) . . .
C(3) C(4) C(5) C(10) -174.3(3) . . .
C(9) C(4) C(5) Ta(1) -122.5(3) . . .
C(9) C(4) C(5) C(1) 171.4(3) . . .
C(9) C(4) C(5) C(10) -0.6(6) . . .
S(1) C(11) C(12) C(13) 170.7(3) . . .
S(1) C(11) C(16) C(15) -172.0(3) . . .
C(12) C(11) C(16) C(15) -0.9(6) . . .
C(16) C(11) C(12) C(13) -0.6(6) . . .
C(11) C(12) C(13) C(14) 1.5(7) . . .
C(12) C(13) C(14) C(15) -0.8(6) . . .
C(12) C(13) C(14) C(17) 179.2(4) . . .
C(13) C(14) C(15) C(16) -0.8(6) . . .
C(17) C(14) C(15) C(16) 179.2(4) . . .
C(14) C(15) C(16) C(11) 1.7(6) . . .
S(2) C(18) C(19) C(20) -171.2(3) . . .
S(2) C(18) C(23) C(22) 172.3(3) . . .
C(19) C(18) C(23) C(22) 1.2(6) . . .
C(23) C(18) C(19) C(20) 0.2(5) . . .
C(18) C(19) C(20) C(21) -1.0(7) . . .
C(19) C(20) C(21) C(22) 0.4(6) . . .
C(19) C(20) C(21) C(24) -179.6(4) . . .
C(20) C(21) C(22) C(23) 1.1(7) . . .
C(24) C(21) C(22) C(23) -178.9(4) . . .
C(21) C(22) C(23) C(18) -1.9(7) . . .
C(30) C(29) C(31) C(30) 0.6(8) . 2_656 2_656
C(31) C(29) C(30) C(31) -0.6(8) 2_656 . .
C(29) C(30) C(31) C(29) 0.6(8) . . 2_656
